data_1519078
loop_
_publ_author_name
'Ole Simonsen'
'Marie-Louise Hurup Mogelmose'
'Agnete la Cour'

_publ_section_title
;
 Crystal structures of the reaction product from ethul acetoacetate and
 hydroxylamine, C8H8N2O3.H2O, Mg(H2O))6(2+)(C8H7N2O2(-))2.4H2O
;
_journal_name_full 'Acta Chemica Scandinavica'
_journal_page_first 432
_journal_page_last 435
_journal_volume 53
_journal_year 1999
_chemical_formula_sum 'C16 H34 Mg N4 O14'
_chemical_formula_weight 530.77
_space_group_IT_number 12
_symmetry_cell_setting monoclinic
_symmetry_Int_Tables_number 12
_symmetry_space_group_name_Hall '-C 2y'
_symmetry_space_group_name_H-M 'C 1 2/m 1'
_cell_angle_alpha 90
_cell_angle_beta 101.512(4)
_cell_angle_gamma 90
_cell_formula_units_Z 2
_cell_length_a 18.213(1)
_cell_length_b 6.8125(3)
_cell_length_c 10.8623(4)
_cell_volume 1320.64(11)
_diffrn_ambient_temperature 293
_diffrn_radiation_probe x-ray
_diffrn_radiation_type CuK\a
_diffrn_radiation_wavelength 1.54178
_exptl_absorpt_coefficient_mu 12.91
_exptl_crystal_density_diffrn 1.335
_refine_ls_number_parameters 125
_refine_ls_number_reflns 1132
_refine_ls_R_factor_gt 0.070
_refine_ls_wR_factor_gt 0.078
_cod_data_source_file Acta-Chem-Scand-1999-53-432-435-2.cif
_cod_data_source_block Mg
_cod_depositor_comments
;
No atomic coordinates in the paper,
a dummy atom is listed
;
_cod_original_cell_volume 1320.6(1)
_cod_original_sg_symbol_H-M 'C 2/m'
_cod_database_code 1519078

loop_
_symmetry_equiv_pos_site_id
_symmetry_equiv_pos_as_xyz
1 x,y,z
2 -x,y,-z
3 -x,-y,-z
4 x,-y,z
5 1/2+x,1/2+y,z
6 1/2-x,1/2+y,-z
7 1/2-x,1/2-y,-z
8 1/2+x,1/2-y,z

loop_
_atom_site_label
_atom_site_type_symbol
_atom_site_fract_x
_atom_site_fract_y
_atom_site_fract_z
_atom_site_U_iso_or_equiv
_atom_site_calc_flag
? ? ? ? ? ? ?
